data_7119629
loop_
_publ_author_name
'Neudert, Lukas'
'Heinke, Frank'
'Br\"auniger, Thomas'
'Pucher, Florian J.'
'Vaughan, Gavin B.'
'Oeckler, Oliver'
'Schnick, Wolfgang'

_publ_section_title
;
 An unusual nitride network of aluminum-centered octahedra and
 phosphorus-centered tetrahedra and structure determination from
 microcrystalline samples.
;
_journal_issue 18
_journal_name_full 'Chemical communications (Cambridge, England)'
_journal_page_first 2709
_journal_page_last 2712
_journal_paper_doi 10.1039/c7cc00233e
_journal_volume 53
_journal_year 2017
_chemical_formula_moiety 'Al H2 N11 O P6'
_chemical_formula_sum 'Al H2 N11 O P6'
_chemical_formula_weight 384.93
_chemical_name_common 'aluminium oxonitridoimidophosphate'
_space_group_crystal_system monoclinic
_space_group_IT_number 11
_space_group_name_Hall '-P 2yb'
_space_group_name_H-M_alt 'P 1 21/m 1'
_symmetry_space_group_name_Hall '-P 2yb'
_symmetry_space_group_name_H-M 'P 1 21/m 1'
_atom_sites_solution_hydrogens difmap
_atom_sites_solution_primary direct
_atom_sites_solution_secondary difmap
_audit_creation_method SHELXL-2014/7
_cell_angle_alpha 90
_cell_angle_beta 101.601(4)
_cell_angle_gamma 90
_cell_formula_units_Z 2
_cell_length_a 4.7566(2)
_cell_length_b 8.3266(3)
_cell_length_c 10.6298(7)
_cell_measurement_reflns_used 2739
_cell_measurement_temperature 295(2)
_cell_measurement_theta_max 18.41
_cell_measurement_theta_min 2.05
_cell_volume 412.41(4)
_computing_cell_refinement 'CrysAlisPro, Agilent Technologies'
_computing_data_collection manual
_computing_data_reduction 'CrysAlisPro, Agilent Technologies'
_computing_molecular_graphics 'Diamond 3.1'
_computing_structure_refinement 'SHELXL-2014/7 (Sheldrick, 2014)'
_computing_structure_solution 'SHELXS-2014/7 (Sheldrick, 2014)'
_diffrn_ambient_temperature 295(2)
_diffrn_detector CCD
_diffrn_detector_type FReLoN2k
_diffrn_measured_fraction_theta_full 0.947
_diffrn_measured_fraction_theta_max 0.959
_diffrn_measurement_device_type 'Huber goniometer'
_diffrn_measurement_method oscillation
_diffrn_radiation_type synchrotron
_diffrn_radiation_wavelength 0.3351
_diffrn_reflns_av_R_equivalents 0.0287
_diffrn_reflns_av_unetI/netI 0.0556
_diffrn_reflns_Laue_measured_fraction_full 0.947
_diffrn_reflns_Laue_measured_fraction_max 0.959
_diffrn_reflns_limit_h_max 6
_diffrn_reflns_limit_h_min -6
_diffrn_reflns_limit_k_max 11
_diffrn_reflns_limit_k_min -11
_diffrn_reflns_limit_l_max 13
_diffrn_reflns_limit_l_min -15
_diffrn_reflns_number 3577
_diffrn_reflns_point_group_measured_fraction_full 0.947
_diffrn_reflns_point_group_measured_fraction_max 0.959
_diffrn_reflns_theta_full 11.599
_diffrn_reflns_theta_max 13.846
_diffrn_reflns_theta_min 2.061
_diffrn_source 'ESRF beamline ID11'
_exptl_absorpt_coefficient_mu 0.196
_exptl_absorpt_correction_T_max 1.00
_exptl_absorpt_correction_T_min 0.57
_exptl_absorpt_correction_type multi-scan
_exptl_absorpt_process_details
;
CrysAlisPro, Agilent Technologies,
Version 1.171.37.35 (release 13-08-2014 CrysAlis171 .NET)
(compiled Aug 13 2014,18:06:01)
Empirical absorption correction using spherical harmonics,
 implemented in SCALE3 ABSPACK scaling algorithm.
;
_exptl_crystal_colour colorless
_exptl_crystal_density_diffrn 3.100
_exptl_crystal_description platelet
_exptl_crystal_F_000 380
_exptl_crystal_size_max 0.007
_exptl_crystal_size_mid 0.002
_exptl_crystal_size_min 0.0004
_refine_diff_density_max 0.627
_refine_diff_density_min -0.514
_refine_diff_density_rms 0.117
_refine_ls_extinction_method none
_refine_ls_goodness_of_fit_ref 1.046
_refine_ls_hydrogen_treatment refall
_refine_ls_matrix_type full
_refine_ls_number_parameters 105
_refine_ls_number_reflns 1285
_refine_ls_number_restraints 0
_refine_ls_restrained_S_all 1.046
_refine_ls_R_factor_all 0.0351
_refine_ls_R_factor_gt 0.0285
_refine_ls_shift/su_max 0.001
_refine_ls_shift/su_mean 0.000
_refine_ls_structure_factor_coef Fsqd
_refine_ls_weighting_details 'w=1/[\s^2^(Fo^2^)+(0.0205P)^2^+0.1217P] where P=(Fo^2^+2Fc^2^)/3'
_refine_ls_weighting_scheme calc
_refine_ls_wR_factor_gt 0.0702
_refine_ls_wR_factor_ref 0.0735
_reflns_Friedel_coverage 0.000
_reflns_number_gt 1103
_reflns_number_total 1285
_reflns_threshold_expression 'I > 2\s(I)'
_cod_data_source_file c7cc00233e2.cif
_cod_data_source_block AlPONH
_cod_depositor_comments 'Adding full bibliography for 7119629.cif.'
_cod_database_code 7119629
_shelx_shelxl_version_number 2014/7
_shelx_space_group_comment
;
The symmetry employed for this shelxl refinement is uniquely defined
by the following loop, which should always be used as a source of
symmetry information in preference to the above space-group names.
They are only intended as comments.
;

loop_
_space_group_symop_operation_xyz
'x, y, z'
'-x, y+1/2, -z'
'-x, -y, -z'
'x, -y-1/2, z'

loop_
_atom_site_label
_atom_site_type_symbol
_atom_site_fract_x
_atom_site_fract_y
_atom_site_fract_z
_atom_site_U_iso_or_equiv
_atom_site_adp_type
_atom_site_occupancy
_atom_site_site_symmetry_order
_atom_site_calc_flag
_atom_site_refinement_flags_posn
_atom_site_refinement_flags_adp
_atom_site_refinement_flags_occupancy
P1 P 0.16554(8) 0.08551(4) 0.32927(5) 0.00890(12) Uani 1 1 d . . .
P2 P 0.33412(8) 0.08486(4) 0.67156(5) 0.00893(12) Uani 1 1 d . . .
P3 P 0.10774(12) 0.2500 0.08409(7) 0.01196(14) Uani 1 2 d S T P
P4 P 0.53473(12) 0.2500 0.91759(7) 0.01218(15) Uani 1 2 d S T P
Al5 Al 0.75102(12) 0.2500 0.50031(7) 0.00978(16) Uani 1 2 d S T P
O1 O 0.4273(4) 0.2500 0.0511(2) 0.0218(5) Uani 0.52(3) 2 d S T P
N1 N 0.4273(4) 0.2500 0.0511(2) 0.0218(5) Uani 0.48(3) 2 d S T P
N2 N 0.8816(4) 0.2500 0.9501(2) 0.0225(5) Uani 0.52(3) 2 d S T P
O2 O 0.8816(4) 0.2500 0.9501(2) 0.0225(5) Uani 0.48(3) 2 d S T P
N3 N 0.0177(3) 0.57434(15) 0.37888(16) 0.0098(3) Uani 1 1 d . . .
N4 N 0.5186(3) 0.07479(15) 0.37899(16) 0.0100(3) Uani 1 1 d . . .
N5 N 0.0718(3) 0.09399(16) 0.17310(17) 0.0119(3) Uani 1 1 d . . .
H5 H 0.02(2) 0.029(15) 0.129(15) 0.11(3) Uiso 0.5 1 d . . P
N6 N 0.5837(3) 0.59393(16) 0.17146(17) 0.0126(3) Uani 1 1 d . . .
H6 H 0.60(2) 0.517(17) 0.126(14) 0.11(3) Uiso 0.5 1 d . . P
N7 N 0.0518(4) 0.2500 0.3889(2) 0.0093(3) Uani 1 2 d S T P
N8 N 0.4556(4) 0.2500 0.6163(2) 0.0094(4) Uani 1 2 d S T P

loop_
_atom_site_aniso_label
_atom_site_aniso_U_11
_atom_site_aniso_U_22
_atom_site_aniso_U_33
_atom_site_aniso_U_23
_atom_site_aniso_U_13
_atom_site_aniso_U_12
P1 0.00643(18) 0.00652(19) 0.0141(3) -0.00008(13) 0.00287(14) -0.00016(11)
P2 0.00664(19) 0.00627(19) 0.0142(3) 0.00001(13) 0.00288(14) -0.00004(11)
P3 0.0097(2) 0.0133(3) 0.0132(3) 0.000 0.00299(19) 0.000
P4 0.0102(2) 0.0123(3) 0.0139(3) 0.000 0.0021(2) 0.000
Al5 0.0083(3) 0.0089(3) 0.0128(4) 0.000 0.0036(3) 0.000
O1 0.0118(8) 0.0343(12) 0.0200(13) 0.000 0.0049(7) 0.000
N1 0.0118(8) 0.0343(12) 0.0200(13) 0.000 0.0049(7) 0.000
N2 0.0125(8) 0.0361(12) 0.0189(13) 0.000 0.0031(7) 0.000
O2 0.0125(8) 0.0361(12) 0.0189(13) 0.000 0.0031(7) 0.000
N3 0.0071(5) 0.0079(5) 0.0146(8) -0.0011(5) 0.0023(5) 0.0002(4)
N4 0.0072(5) 0.0075(5) 0.0152(8) -0.0010(5) 0.0023(5) 0.0003(4)
N5 0.0122(6) 0.0098(6) 0.0137(8) -0.0002(5) 0.0026(5) -0.0010(4)
N6 0.0149(6) 0.0103(6) 0.0122(8) 0.0000(5) 0.0016(5) 0.0020(5)
N7 0.0078(7) 0.0069(7) 0.0137(11) 0.000 0.0036(6) 0.000
N8 0.0080(7) 0.0071(7) 0.0134(11) 0.000 0.0033(6) 0.000

loop_
_atom_type_symbol
_atom_type_description
_atom_type_scat_dispersion_real
_atom_type_scat_dispersion_imag
_atom_type_scat_source
N N -0.0010 0.0006 'International Tables Vol C Tables 4.2.6.8 and 6.1.1.4 and NIST'
Al Al 0.0100 0.0107 'International Tables Vol C Tables 4.2.6.8 and 6.1.1.4 and NIST'
P P 0.0200 0.0200 'International Tables Vol C Tables 4.2.6.8 and 6.1.1.4 and NIST'
O O 0.0000 0.0015 'International Tables Vol C Tables 4.2.6.8 and 6.1.1.4 and NIST'
H H 0.0000 0.0000 'International Tables Vol C Tables 4.2.6.8 and 6.1.1.4 and NIST'

loop_
_geom_angle_atom_site_label_1
_geom_angle_atom_site_label_2
_geom_angle_atom_site_label_3
_geom_angle
_geom_angle_site_symmetry_1
_geom_angle_site_symmetry_3
N5 P1 N3 108.36(8) . 4_565
N5 P1 N7 108.18(9) . .
N3 P1 N7 110.86(8) 4_565 .
N5 P1 N4 112.25(7) . .
N3 P1 N4 109.02(7) 4_565 .
N7 P1 N4 108.19(8) . .
N6 P2 N4 109.92(8) 2_646 3_656
N6 P2 N8 107.25(9) 2_646 .
N4 P2 N8 110.85(8) 3_656 .
N6 P2 N3 110.59(8) 2_646 2_546
N4 P2 N3 108.75(7) 3_656 2_546
N8 P2 N3 109.49(8) . 2_546
O2 P3 N2 0.0 1_454 1_454
O2 P3 O1 107.30(12) 1_454 .
N2 P3 O1 107.30(12) 1_454 .
O2 P3 N5 112.61(7) 1_454 .
N2 P3 N5 112.61(7) 1_454 .
O1 P3 N5 109.60(7) . .
O2 P3 N5 112.61(7) 1_454 4_565
N2 P3 N5 112.61(7) 1_454 4_565
O1 P3 N5 109.59(7) . 4_565
N5 P3 N5 105.12(12) . 4_565
N1 P4 O1 0.0 1_556 1_556
N1 P4 N2 107.72(12) 1_556 .
O1 P4 N2 107.72(12) 1_556 .
N1 P4 N6 112.19(7) 1_556 2_646
O1 P4 N6 112.19(7) 1_556 2_646
N2 P4 N6 109.93(7) . 2_646
N1 P4 N6 112.19(7) 1_556 3_666
O1 P4 N6 112.19(7) 1_556 3_666
N2 P4 N6 109.93(8) . 3_666
N6 P4 N6 104.88(12) 2_646 3_666
N7 Al5 N8 178.66(9) 1_655 .
N7 Al5 N3 90.73(6) 1_655 3_666
N8 Al5 N3 88.31(6) . 3_666
N7 Al5 N3 90.73(6) 1_655 2_646
N8 Al5 N3 88.31(6) . 2_646
N3 Al5 N3 88.03(8) 3_666 2_646
N7 Al5 N4 89.29(6) 1_655 4_565
N8 Al5 N4 91.68(6) . 4_565
N3 Al5 N4 92.17(6) 3_666 4_565
N3 Al5 N4 179.80(6) 2_646 4_565
N7 Al5 N4 89.29(6) 1_655 .
N8 Al5 N4 91.68(6) . .
N3 Al5 N4 179.80(6) 3_666 .
N3 Al5 N4 92.17(6) 2_646 .
N4 Al5 N4 87.63(8) 4_565 .
P4 O1 P3 131.99(16) 1_554 .
P3 N2 P4 131.58(15) 1_656 .
P1 N3 P2 114.20(8) 4_565 2_556
P1 N3 Al5 123.67(8) 4_565 3_666
P2 N3 Al5 122.12(7) 2_556 3_666
P2 N4 P1 114.23(8) 3_656 .
P2 N4 Al5 123.69(8) 3_656 .
P1 N4 Al5 122.06(7) . .
P1 N5 P3 125.72(10) . .
P1 N5 H5 128(10) . .
P3 N5 H5 106(10) . .
P2 N6 P4 127.51(10) 2_656 3_666
P2 N6 H6 122(10) 2_656 .
P4 N6 H6 110(10) 3_666 .
P1 N7 P1 112.69(12) . 4_565
P1 N7 Al5 123.28(5) . 1_455
P1 N7 Al5 123.28(5) 4_565 1_455
P2 N8 P2 113.39(11) . 4_565
P2 N8 Al5 123.24(6) . .
P2 N8 Al5 123.24(6) 4_565 .

loop_
_geom_bond_atom_site_label_1
_geom_bond_atom_site_label_2
_geom_bond_distance
_geom_bond_site_symmetry_2
P1 N5 1.6315(18) .
P1 N3 1.6413(14) 4_565
P1 N7 1.6454(11) .
P1 N4 1.6585(15) .
P2 N6 1.6373(18) 2_646
P2 N4 1.6426(14) 3_656
P2 N8 1.6453(11) .
P2 N3 1.6535(15) 2_546
P3 O2 1.603(3) 1_454
P3 N2 1.603(3) 1_454
P3 O1 1.6273(19) .
P3 N5 1.6361(15) .
P3 N5 1.6361(16) 4_565
P4 N1 1.602(2) 1_556
P4 O1 1.602(2) 1_556
P4 N2 1.616(2) .
P4 N6 1.6394(16) 2_646
P4 N6 1.6394(16) 3_666
Al5 N7 2.033(2) 1_655
Al5 N8 2.047(2) .
Al5 N3 2.1050(15) 3_666
Al5 N3 2.1050(15) 2_646
Al5 N4 2.1071(15) 4_565
Al5 N4 2.1072(15) .
O1 P4 1.602(2) 1_554
N2 P3 1.603(3) 1_656
N3 P1 1.6413(14) 4_565
N3 P2 1.6536(15) 2_556
N3 Al5 2.1050(15) 3_666
N4 P2 1.6426(14) 3_656
N5 H5 0.73(14) .
N6 P2 1.6373(18) 2_656
N6 P4 1.6393(16) 3_666
N6 H6 0.81(15) .
N7 P1 1.6455(11) 4_565
N7 Al5 2.033(2) 1_455
N8 P2 1.6453(11) 4_565
